data_2005191
loop_
_publ_author_name
'Atakol, O.'
'Kenar, A.'
'Ercan, F.'
'Sari, M.'
'Yaugbasan, R.'

_publ_section_title
{4-Methyl-2-[(2-oxidobenzylidene)amino]phenol-ato(2--)-<i>N</i>,<i>O</i>,<i>O</i>'}(piperidine-<i>N</i>)nickel(II)
_journal_issue 8
_journal_name_full 'Acta Crystallographica Section C'
_journal_page_first 1881
_journal_page_last 1884
_journal_paper_doi 10.1107/S0108270196003484
_journal_volume 52
_journal_year 1996
_chemical_formula_iupac '[Ni (C14 H11 N1 O2) (C5 H11 N1)]'
_chemical_formula_moiety 'Ni(C14 H11 O2 N)(C5 H11 N)'
_chemical_formula_sum 'C19 H22 N2 Ni O2'
_chemical_formula_weight 369.11
_chemical_name_systematic
;
{1-[(2-Hydroxy-4-methylphenyl)iminomethyl]phenyl-2-olato-O,O',N}-
piperidinenickel(II)
;
_space_group_IT_number 14
_symmetry_cell_setting monoclinic
_symmetry_space_group_name_Hall '-P 2ybc'
_symmetry_space_group_name_H-M 'P 1 21/c 1'
_atom_type_scat_source IntTabIV
_cell_angle_alpha 90
_cell_angle_beta 110.6(1)
_cell_angle_gamma 90
_cell_formula_units_Z 4
_cell_length_a 10.664(3)
_cell_length_b 14.088(5)
_cell_length_c 12.494(2)
_cell_measurement_reflns_used 15
_cell_measurement_temperature 296
_cell_measurement_theta_max 13
_cell_measurement_theta_min 10
_cell_volume 1757.0(14)
_computing_data_collection 'CAD-4-Express Software (Enraf-Nonius, 1993)'
_computing_data_reduction 'MolEN (Fair, 1990)'
_computing_molecular_graphics 'ORTEP (Johnson, 1965) in MolEN'
_computing_publication_material MolEN
_computing_structure_refinement 'MolEN LSFM'
_computing_structure_solution 'MolEN SIMPEL'
_diffrn_measurement_device 'Enraf-Nonius CAD-4'
_diffrn_measurement_method \w/2\q
_diffrn_radiation_type MoK\a
_diffrn_radiation_wavelength 0.71073
_diffrn_reflns_av_R_equivalents 0.01
_diffrn_reflns_limit_h_max 0
_diffrn_reflns_limit_h_min -12
_diffrn_reflns_limit_k_max 0
_diffrn_reflns_limit_k_min -16
_diffrn_reflns_limit_l_max 14
_diffrn_reflns_limit_l_min -14
_diffrn_reflns_number 3497
_diffrn_reflns_theta_max 25.3
_diffrn_standards_decay_% 1
_diffrn_standards_interval_time 120
_diffrn_standards_number 3
_exptl_absorpt_coefficient_mu 1.12
_exptl_absorpt_correction_T_max 0.999
_exptl_absorpt_correction_T_min 0.978
_exptl_absorpt_correction_type 'empirical via \y scans (MolEN; Fair, 1990)'
_exptl_crystal_colour 'dark red'
_exptl_crystal_density_diffrn 1.395
_exptl_crystal_density_meas 1.358
_exptl_crystal_description prism
_exptl_crystal_size_max 0.40
_exptl_crystal_size_mid 0.20
_exptl_crystal_size_min 0.08
_refine_diff_density_max .63
_refine_diff_density_min -.21
_refine_ls_extinction_method none
_refine_ls_goodness_of_fit_obs 1.54
_refine_ls_hydrogen_treatment 'H atoms: see text'
_refine_ls_number_parameters 217
_refine_ls_number_reflns 1414
_refine_ls_R_factor_obs .059
_refine_ls_shift/esd_max .002
_refine_ls_structure_factor_coef F
_refine_ls_weighting_details 'w = 1/\s(F)^2^'
_refine_ls_weighting_scheme calc
_refine_ls_wR_factor_obs .060
_reflns_number_observed 1414
_reflns_number_total 3173
_reflns_observed_criterion I>2\s(I)
_cod_data_source_file ab1328.cif
_cod_data_source_block rahmi11
_cod_depositor_comments
;
The following automatic conversions were performed:

'_refine_ls_weighting_scheme' value 'w = 1/\s(F)^2^' was changed to
'calc'. New tag '_refine_ls_weighting_details' was created. The value
of the new tag was set to 'w = 1/\s(F)^2^'.

Automatic conversion script
Id: cif_fix_values 3143 2015-03-26 13:38:13Z robertas 
;
_cod_original_cell_volume 1757(1)
_cod_original_sg_symbol_H-M 'P 21/c'
_cod_original_formula_sum 'C19 H22 N2 O2 Ni'
_cod_database_code 2005191

loop_
_symmetry_equiv_pos_as_xyz
x,y,z
-x,-y,-z
-x,1/2+y,1/2-z
x,1/2-y,1/2+z

loop_
_atom_site_aniso_label
_atom_site_aniso_U_11
_atom_site_aniso_U_22
_atom_site_aniso_U_33
_atom_site_aniso_U_12
_atom_site_aniso_U_13
_atom_site_aniso_U_23
_atom_site_aniso_type_symbol
Ni 0.0531(4) 0.0590(6) 0.0373(4) 0.0064(7) 0.0185(3) -0.0024(6) Ni
O1 0.066(3) 0.074(4) 0.057(3) 0.008(3) 0.022(2) -0.006(3) O
O2 0.064(3) 0.059(4) 0.040(2) 0.013(3) 0.032(2) 0.010(3) O
N1 0.063(3) 0.039(4) 0.035(3) -0.007(3) 0.020(2) 0.001(3) N
N2 0.049(3) 0.053(4) 0.066(3) 0.003(4) 0.027(2) 0.002(4) N
C1 0.055(5) 0.041(5) 0.051(5) -0.014(4) -0.008(4) -0.008(4) C
C2 0.065(5) 0.058(6) 0.076(6) 0.012(5) -0.003(5) 0.005(5) C
C3 0.058(5) 0.054(6) 0.103(7) 0.000(5) -0.013(5) 0.006(6) C
C4 0.086(6) 0.064(7) 0.063(6) -0.014(6) -0.019(5) 0.005(5) C
C5 0.091(6) 0.048(6) 0.051(5) -0.008(5) 0.010(4) 0.002(4) C
C6 0.057(5) 0.047(5) 0.042(4) 0.008(4) 0.000(4) -0.005(4) C
C7 0.066(4) 0.043(5) 0.040(4) -0.005(4) 0.020(3) -0.009(3) C
C8 0.044(4) 0.038(5) 0.035(3) 0.005(4) 0.017(3) 0.001(4) C
C9 0.054(4) 0.047(5) 0.039(4) -0.005(4) 0.019(3) -0.007(4) C
C10 0.048(4) 0.052(5) 0.055(4) -0.002(5) 0.024(3) -0.014(5) C
C11 0.059(4) 0.063(6) 0.057(4) 0.011(4) 0.020(3) -0.010(4) C
C12 0.081(5) 0.056(5) 0.033(3) 0.022(5) 0.020(3) 0.007(4) C
C13 0.060(4) 0.045(5) 0.035(3) 0.008(4) 0.019(3) 0.002(4) C
C14 0.070(5) 0.085(8) 0.085(5) 0.007(5) 0.041(4) -0.021(5) C
C15 0.071(5) 0.060(7) 0.084(5) -0.003(5) 0.030(4) -0.016(5) C
C16 0.077(4) 0.066(8) 0.144(6) -0.001(5) 0.074(4) 0.004(5) C
C17 0.084(5) 0.090(8) 0.114(6) -0.004(6) 0.062(4) 0.000(6) C
C18 0.071(4) 0.096(8) 0.065(4) 0.002(5) 0.045(3) -0.016(5) C
C19 0.072(4) 0.087(7) 0.080(5) -0.018(5) 0.052(3) -0.027(5) C

loop_
_atom_site_label
_atom_site_fract_x
_atom_site_fract_y
_atom_site_fract_z
_atom_site_B_iso_or_equiv
_atom_site_thermal_displace_type
_atom_site_type_symbol
Ni .0576(1) .17291(8) .33844(8) 3.87(2) Beq Ni
O1 .1839(5) .0919(4) .4260(4) 5.2(1) Beq O
O2 -.0669(4) .2536(4) .2431(4) 4.0(1) Beq O
N1 -.0330(5) .1859(4) .4406(4) 3.6(1) Beq N
N2 .1360(5) .1671(5) .2207(5) 4.3(2) Beq N
C1 .1963(7) .0592(6) .5274(6) 4.4(2) Beq C
C2 .3017(8) -.0034(6) .5816(7) 5.8(3) Beq C
C3 .3188(8) -.0417(7) .6854(8) 6.5(3) Beq C
C4 .2318(9) -.0201(7) .7438(7) 6.6(3) Beq C
C5 .1287(9) .0424(6) .6944(7) 5.3(2) Beq C
C6 .1077(7) .0821(6) .5865(6) 4.2(2) Beq C
C7 -.0042(7) .1422(5) .5372(6) 3.9(2) Beq C
C8 -0.1465(6) .2469(5) .3967(5) 3.0(2) Beq C
C9 -0.2370(7) .2736(6) .4474(6) 3.6(2) Beq C
C10 -0.3445(6) .3293(6) .3916(6) 4.0(2) Beq C
C11 -0.3630(7) .3581(6) .2807(6) 4.7(2) Beq C
C12 -0.2711(7) .3353(6) .2300(6) 4.5(2) Beq C
C13 -0.1611(7) .2784(6) .2866(5) 3.6(2) Beq C
C14 -0.4447(7) .3569(7) .4466(7) 6.0(3) Beq C
C15 .2724(7) .1982(6) .2512(7) 5.6(3) Beq C
C16 .3249(8) .1986(7) .1508(7) 6.8(3) Beq C
C17 .3031(8) .1054(7) .0920(8) 7.0(3) Beq C
C18 .1611(7) .0739(7) .0602(6) 5.7(2) Beq C
C19 .1132(7) .0753(7) .1619(6) 5.8(2) Beq C
H2 .363 -0.019 .545 7.7 Biso H
H3 .391 -0.084 .72 8.9 Biso H
H4 .243 -0.049 .815 8.4 Biso H
H5 .07 .06 .733 7.4 Biso H
H7 -0.064 .15 .578 4.8 Biso H
H9 -0.224 .252 .523 4.6 Biso H
H11 -0.44 .394 .24 6.4 Biso H
H12 -0.281 .359 .156 5.5 Biso H
H141 -0.512 .395 .394 8.2 Biso H
H142 -0.485 .302 .465 8.2 Biso H
H143 -0.401 .392 .514 8.2 Biso H
H151 .326 .155 .307 7.5 Biso H
H152 .281 .26 .283 7.5 Biso H
H161 .417 .215 .177 8.8 Biso H
H162 .275 .245 .097 8.8 Biso H
H171 .359 .06 .144 8.9 Biso H
H172 .327 .109 .026 8.9 Biso H
H181 .151 .011 .03 8 Biso H
H182 .107 .116 .004 8 Biso H
H191 .02 .061 .137 7.7 Biso H
H192 .162 .029 .215 7.7 Biso H
H2' .082 .213 .169 5.7 Biso H

loop_
_geom_angle_atom_site_label_1
_geom_angle_atom_site_label_2
_geom_angle_atom_site_label_3
_geom_angle
_geom_angle_publ_flag
O1 Ni O2 176.8(3) yes
O1 Ni N1 95.9(3) yes
O1 Ni N2 90.3(3) yes
O2 Ni N1 87.2(2) yes
O2 Ni N2 86.6(2) yes
N1 Ni N2 173.8(2) yes
Ni O1 C1 127.3(5) yes
Ni O2 C13 111.8(4) yes
Ni N1 C7 125.7(5) yes
Ni N1 C8 111.8(4) yes
C7 N1 C8 122.4(7) yes
Ni N2 C15 117.1(5) yes
Ni N2 C19 112.3(5) yes
Ni N2 H2' 99.5(5) no
C15 N2 C19 112.1(6) yes
C15 N2 H2' 107.1(6) no
C19 N2 H2' 107.5(5) no
O1 C1 C2 118.6(8) yes
O1 C1 C6 124.1(7) yes
C2 C1 C6 117.2(8) yes
C1 C2 C3 121.8(9) yes
C1 C2 H2 119.0(9) no
C3 C2 H2 119.3(8) no
C2 C3 C4 121.4(8) yes
C2 C3 H3 120.0(10) no
C4 C3 H3 118.0(10) no
C3 C4 C5 118.5(9) yes
C3 C4 H4 120.9(9) no
C5 C4 H4 121.0(10) no
C4 C5 C6 121.3(9) yes
C4 C5 H5 120.2(9) no
C6 C5 H5 118.5(8) no
C1 C6 C5 119.8(7) yes
C1 C6 C7 121.5(7) yes
C5 C6 C7 118.7(8) yes
N1 C7 C6 125.3(8) yes
N1 C7 H7 117.2(7) no
C6 C7 H7 117.6(7) no
N1 C8 C9 128.5(6) yes
N1 C8 C13 110.7(6) yes
C9 C8 C13 120.8(6) yes
C8 C9 C10 121.3(7) yes
C8 C9 H9 119.3(6) no
C10 C9 H9 119.3(8) no
C9 C10 C11 118.5(7) yes
C9 C10 C14 121.2(7) yes
C11 C10 C14 120.2(6) yes
C10 C11 C12 121.0(7) yes
C10 C11 H11 119.0(8) no
C12 C11 H11 120.0(8) no
C11 C12 C13 120.6(7) yes
C11 C12 H12 120.3(7) no
C13 C12 H12 119.1(8) no
O2 C13 C8 118.3(6) yes
O2 C13 C12 124.1(7) yes
C8 C13 C12 117.6(7) yes
C10 C14 H141 108.5(8) no
C10 C14 H142 110.4(8) no
C10 C14 H143 109.5(7) no
H141 C14 H142 109.5(7) no
H141 C14 H143 109.5(9) no
H142 C14 H143 109.5(8) no
N2 C15 C16 114.2(6) yes
N2 C15 H151 107.2(8) no
N2 C15 H152 109.0(8) no
C16 C15 H151 107.4(8) no
C16 C15 H152 109.5(8) no
H151 C15 H152 109.5(7) no
C15 C16 C17 111.1(8) yes
C15 C16 H161 110.4(7) no
C15 C16 H162 107.8(8) no
C17 C16 H161 110.3(8) no
C17 C16 H162 107.8(7) no
H161 C16 H162 109.5(9) no
C16 C17 C18 111.3(8) yes
C16 C17 H171 107.8(7) no
C16 C17 H172 110.0(9) no
C18 C17 H171 108.2(9) no
C18 C17 H172 110.0(7) no
H171 C17 H172 109.0(10) no
C17 C18 C19 112.4(6) yes
C17 C18 H181 109.8(8) no
C17 C18 H182 108.0(8) no
C19 C18 H181 108.9(8) no
C19 C18 H182 108.3(8) no
H181 C18 H182 109.5(7) no
N2 C19 C18 112.5(7) yes
N2 C19 H191 108.9(8) no
N2 C19 H192 107.6(6) no
C18 C19 H191 110.1(6) no
C18 C19 H192 108.1(8) no
H191 C19 H192 109.5(9) no

loop_
_geom_bond_atom_site_label_1
_geom_bond_atom_site_label_2
_geom_bond_distance
_geom_bond_publ_flag
Ni O1 1.810(5) yes
Ni O2 1.833(4) yes
Ni N1 1.862(6) yes
Ni N2 1.933(7) yes
O1 C1 1.310(10) yes
O2 C13 1.350(10) yes
N1 C7 1.292(9) yes
N1 C8 1.428(9) yes
N2 C15 1.436(9) yes
N2 C19 1.470(10) yes
N2 H2' 0.950(6) no
C1 C2 1.400(10) yes
C1 C6 1.430(10) yes
C2 C3 1.360(10) yes
C2 H2 0.950(10) no
C3 C4 1.40(2) yes
C3 H3 0.950(8) no
C4 C5 1.370(10) yes
C4 H4 0.950(9) no
C5 C6 1.400(10) yes
C5 H5 0.950(10) no
C6 C7 1.420(10) yes
C7 H7 0.950(9) no
C8 C9 1.380(10) yes
C8 C13 1.400(10) yes
C9 C10 1.360(10) yes
C9 H9 0.950(7) no
C10 C11 1.390(10) yes
C10 C14 1.510(10) yes
C11 C12 1.380(10) yes
C11 H11 0.950(7) no
C12 C13 1.390(10) yes
C12 H12 0.950(7) no
C14 H141 0.950(7) no
C14 H142 0.950(9) no
C14 H143 0.950(8) no
C15 C16 1.540(10) yes
C15 H151 0.950(8) no
C15 H152 0.950(9) no
C16 C17 1.480(10) yes
C16 H161 0.950(8) no
C16 H162 0.950(8) no
C17 C18 1.490(10) yes
C17 H171 0.950(9) no
C17 H172 0.950(10) no
C18 C19 1.530(10) yes
C18 H181 0.950(10) no
C18 H182 0.950(8) no
C19 H191 0.950(8) no
C19 H192 0.950(8) no

loop_
_geom_torsion_atom_site_label_1
_geom_torsion_atom_site_label_2
_geom_torsion_atom_site_label_3
_geom_torsion_atom_site_label_4
_geom_torsion
_geom_torsion_publ_flag
O2 Ni O1 C1 -170(4) yes
N1 Ni O1 C1 -0.44(0.67) no
N2 Ni O1 C1 -179.60(0.65) no
O1 Ni O2 C13 167(4) yes
N1 Ni O2 C13 -2.77(0.49) no
N2 Ni O2 C13 176.44(0.50) no
O1 Ni N1 C7 -2.51(0.65) no
O1 Ni N1 C8 -178.93(0.47) no
O2 Ni N1 C7 176.92(0.63) no
O2 Ni N1 C8 0.49(0.48) no
N2 Ni N1 C7 170(2) yes
N2 Ni N1 C8 -6.76(2.82) no
O1 Ni N2 C15 -60.50(0.60) no
O1 Ni N2 C19 71.16(0.50) no
O2 Ni N2 C15 120.02(0.60) no
O2 Ni N2 C19 -108.31(0.49) no
N1 Ni N2 C15 127.28(2.42) no
N1 Ni N2 C19 -101.05(2.61) no
Ni O1 C1 C2 -180.00(0.74) no
Ni O1 C1 C6 1.02(1.13) no
Ni O2 C13 C8 4.70(0.83) no
Ni O2 C13 C12 -176.92(0.64) no
Ni N1 C7 C6 5.07(1.09) no
C8 N1 C7 C6 -178.9(7) yes
Ni N1 C8 C9 -179.83(0.64) no
Ni N1 C8 C13 1.78(0.73) no
C7 N1 C8 C9 3.61(1.15) no
C7 N1 C8 C13 -174.78(0.68) no
Ni N2 C15 C16 -175.68(0.56) no
C19 N2 C15 C16 52.57(0.89) no
Ni N2 C19 C18 173.63(0.49) no
C15 N2 C19 C18 -52.24(0.82) no
O1 C1 C2 C3 -178.45(0.81) no
C6 C1 C2 C3 0.61(1.27) no
O1 C1 C6 C5 179.14(0.76) no
O1 C1 C6 C7 1.10(1.23) no
C2 C1 C6 C5 0.15(1.16) no
C2 C1 C6 C7 -177.90(0.76) no
C1 C2 C3 C4 -0.21(1.42) no
C2 C3 C4 C5 -0.96(1.40) no
C3 C4 C5 C6 1.72(1.34) no
C4 C5 C6 C1 -1.33(1.27) no
C4 C5 C6 C7 176.77(0.80) no
C1 C6 C7 N1 -4.33(1.22) no
C5 C6 C7 N1 177.60(0.75) no
N1 C8 C9 C10 -176.86(0.72) no
C13 C8 C9 C10 1.38(1.16) no
N1 C8 C13 O2 -4.27(0.94) no
N1 C8 C13 C12 177.24(0.67) no
C9 C8 C13 O2 177.20(0.67) no
C9 C8 C13 C12 -1.29(1.11) no
C8 C9 C10 C11 0.99(1.19) no
C8 C9 C10 C14 178.93(0.73) no
C9 C10 C11 C12 -3.46(1.24) no
C14 C10 C11 C12 178.58(0.78) no
C10 C11 C12 C13 3.58(1.26) no
C11 C12 C13 O2 -179.55(0.74) no
C11 C12 C13 C8 -1.15(1.17) no
N2 C15 C16 C17 -52.7(10) yes
C15 C16 C17 C18 51.52(0.9) no
C16 C17 C18 C19 -52.91(1.23) no
C17 C18 C19 N2 52.8(9) yes
